data_4500547
loop_
_publ_author_name
'Alsobrook, Andrea N.'
'Hauser, Brad G.'
'Hupp, Joseph T.'
'Alekseev, Evgeny V.'
'Depmeier, Wulf'
'Albrecht-Schmitt, Thomas E.'

_publ_section_title
;
 From Layered Structures to Cubic Frameworks: Expanding the Structural
 Diversity of Uranyl Carboxyphosphonates via the Incorporation of Cobalt
;
_journal_issue 4
_journal_name_full 'Crystal Growth &amp; Design'
_journal_page_first 1385
_journal_paper_doi 10.1021/cg101668f
_journal_volume 11
_journal_year 2011
_chemical_formula_moiety Co2[(UO2)6(PO3CH2CO2)3O3(OH)(H2O)2]*16H2O
_chemical_formula_sum 'C6 H42 Co2 O49 P3 U6'
_chemical_formula_weight 2537.35
_chemical_name_systematic
;
 ?
;
_space_group_IT_number 204
_symmetry_cell_setting cubic
_symmetry_space_group_name_Hall '-I 2 2 3'
_symmetry_space_group_name_H-M 'I m -3'
_atom_sites_solution_hydrogens geom
_atom_sites_solution_primary direct
_atom_sites_solution_secondary difmap
_audit_creation_method SHELXL-97
_cell_angle_alpha 90.00
_cell_angle_beta 90.00
_cell_angle_gamma 90.00
_cell_formula_units_Z 16
_cell_length_a 26.3861(3)
_cell_length_b 26.3861(3)
_cell_length_c 26.3861(3)
_cell_measurement_reflns_used 3461
_cell_measurement_temperature 100(2)
_cell_measurement_theta_max 27.48
_cell_measurement_theta_min 1.89
_cell_volume 18370.7(4)
_computing_cell_refinement 'SMART, SAINT'
_computing_data_collection SMART
_computing_data_reduction SAINT
_computing_molecular_graphics 'SHELXP-97 (Sheldrick, 1997)'
_computing_publication_material 'SHELXCIF-97 (Sheldrick, 2000)'
_computing_structure_refinement 'SHELXL-97 (Sheldrick, 1997)'
_computing_structure_solution 'SHELXS-97 (Sheldrick, 1990)'
_diffrn_ambient_temperature 100(2)
_diffrn_detector_area_resol_mean 0
_diffrn_measured_fraction_theta_full 0.999
_diffrn_measured_fraction_theta_max 0.999
_diffrn_measurement_device_type 'BRUKER APEX'
_diffrn_measurement_method '0.3 /w wxposure'
_diffrn_radiation_monochromator graphite
_diffrn_radiation_source 'fine-focus sealed tube'
_diffrn_radiation_type MoK\a
_diffrn_radiation_wavelength 0.71073
_diffrn_reflns_av_R_equivalents 0.0493
_diffrn_reflns_av_sigmaI/netI 0.0133
_diffrn_reflns_limit_h_max 34
_diffrn_reflns_limit_h_min -34
_diffrn_reflns_limit_k_max 34
_diffrn_reflns_limit_k_min -34
_diffrn_reflns_limit_l_max 33
_diffrn_reflns_limit_l_min -34
_diffrn_reflns_number 110457
_diffrn_reflns_theta_full 27.48
_diffrn_reflns_theta_max 27.48
_diffrn_reflns_theta_min 1.89
_diffrn_standards_decay_% 0
_diffrn_standards_interval_count na
_diffrn_standards_interval_time na
_diffrn_standards_number na
_exptl_absorpt_coefficient_mu 22.012
_exptl_absorpt_correction_T_max 0.683
_exptl_absorpt_correction_T_min 0.274
_exptl_absorpt_correction_type numerical
_exptl_absorpt_process_details SHELXPREP
_exptl_crystal_colour red
_exptl_crystal_density_diffrn 3.670
_exptl_crystal_density_meas ?
_exptl_crystal_density_method 'not measured'
_exptl_crystal_description block
_exptl_crystal_F_000 17936
_exptl_crystal_size_max 0.08715
_exptl_crystal_size_mid 0.05055
_exptl_crystal_size_min 0.01730
_refine_diff_density_max 1.002
_refine_diff_density_min -1.357
_refine_diff_density_rms 0.150
_refine_ls_extinction_coef 0
_refine_ls_extinction_method none
_refine_ls_goodness_of_fit_ref 1.076
_refine_ls_hydrogen_treatment constr
_refine_ls_matrix_type full
_refine_ls_number_parameters 241
_refine_ls_number_reflns 3763
_refine_ls_number_restraints 0
_refine_ls_restrained_S_all 1.076
_refine_ls_R_factor_all 0.0209
_refine_ls_R_factor_gt 0.0176
_refine_ls_shift/su_max 0.009
_refine_ls_shift/su_mean 0.000
_refine_ls_structure_factor_coef Fsqd
_refine_ls_weighting_details 'calc w=1/[\s^2^(Fo^2^)+(0.0176P)^2^+226.1683P] where P=(Fo^2^+2Fc^2^)/3'
_refine_ls_weighting_scheme calc
_refine_ls_wR_factor_gt 0.0420
_refine_ls_wR_factor_ref 0.0429
_reflns_number_gt 3461
_reflns_number_total 3763
_reflns_threshold_expression >2sigma(I)
_cod_data_source_file cg101668f_si_002.cif
_cod_data_source_block Co2[(UO2)6(PO3CH2CO2)3O3(OH)(H2O)2]*16H2O
_cod_depositor_comments
;
The following automatic conversions were performed:

'_exptl_crystal_density_meas' value 'not measured' was changed to '?'
- the value is perceived as not measured.

Automatic conversion script
Id: cif_fix_values 3008 2015-01-20 13:52:24Z robertas 
;
_cod_database_code 4500547

loop_
_symmetry_equiv_pos_as_xyz
'x, y, z'
'-x, -y, z'
'-x, y, -z'
'x, -y, -z'
'z, x, y'
'z, -x, -y'
'-z, -x, y'
'-z, x, -y'
'y, z, x'
'-y, z, -x'
'y, -z, -x'
'-y, -z, x'
'x+1/2, y+1/2, z+1/2'
'-x+1/2, -y+1/2, z+1/2'
'-x+1/2, y+1/2, -z+1/2'
'x+1/2, -y+1/2, -z+1/2'
'z+1/2, x+1/2, y+1/2'
'z+1/2, -x+1/2, -y+1/2'
'-z+1/2, -x+1/2, y+1/2'
'-z+1/2, x+1/2, -y+1/2'
'y+1/2, z+1/2, x+1/2'
'-y+1/2, z+1/2, -x+1/2'
'y+1/2, -z+1/2, -x+1/2'
'-y+1/2, -z+1/2, x+1/2'
'-x, -y, -z'
'x, y, -z'
'x, -y, z'
'-x, y, z'
'-z, -x, -y'
'-z, x, y'
'z, x, -y'
'z, -x, y'
'-y, -z, -x'
'y, -z, x'
'-y, z, x'
'y, z, -x'
'-x+1/2, -y+1/2, -z+1/2'
'x+1/2, y+1/2, -z+1/2'
'x+1/2, -y+1/2, z+1/2'
'-x+1/2, y+1/2, z+1/2'
'-z+1/2, -x+1/2, -y+1/2'
'-z+1/2, x+1/2, y+1/2'
'z+1/2, x+1/2, -y+1/2'
'z+1/2, -x+1/2, y+1/2'
'-y+1/2, -z+1/2, -x+1/2'
'y+1/2, -z+1/2, x+1/2'
'-y+1/2, z+1/2, x+1/2'
'y+1/2, z+1/2, -x+1/2'

loop_
_atom_site_label
_atom_site_type_symbol
_atom_site_fract_x
_atom_site_fract_y
_atom_site_fract_z
_atom_site_U_iso_or_equiv
_atom_site_adp_type
_atom_site_occupancy
_atom_site_symmetry_multiplicity
_atom_site_calc_flag
_atom_site_refinement_flags
U1 U 0.069577(6) 0.364696(7) 0.0000 0.01063(4) Uani 1 2 d S
U2 U 0.0000 0.350441(6) 0.131630(6) 0.00723(4) Uani 1 2 d S
U3 U 0.071558(5) 0.347245(5) 0.261491(4) 0.00958(3) Uani 1 1 d .
Co1 Co 0.0000 0.5000 0.14032(3) 0.01160(19) Uani 1 4 d S
Co2 Co 0.18721(3) 0.18721(3) 0.18721(3) 0.0289(3) Uani 0.75 3 d SP
Co3 Co 0.2500 0.2500 0.2500 0.0246(3) Uani 1 6 d S
P1 P 0.12444(3) 0.35657(3) 0.13238(3) 0.01081(18) Uani 1 1 d .
C1 C 0.16934(13) 0.30770(14) 0.11539(13) 0.0163(8) Uani 1 1 d .
H2A H 0.1517 0.2757 0.1115 0.020 Uiso 1 1 calc R
H2B H 0.1849 0.3161 0.0832 0.020 Uiso 1 1 calc R
C2 C 0.21009(13) 0.30235(13) 0.15560(13) 0.0132(7) Uani 1 1 d .
O1 O 0.15402(9) 0.40226(10) 0.14864(10) 0.0174(6) Uani 1 1 d .
O2 O 0.08895(9) 0.33597(10) 0.17353(9) 0.0147(5) Uani 1 1 d .
O3 O 0.08842(9) 0.36601(11) 0.08813(9) 0.0196(6) Uani 1 1 d .
O4 O 0.23990(9) 0.33851(9) 0.16282(10) 0.0151(5) Uani 1 1 d .
O5 O 0.21239(10) 0.26171(10) 0.18061(10) 0.0197(6) Uani 1 1 d .
O6 O 0.08820(15) 0.29972(15) 0.0000 0.0246(9) Uani 1 2 d S
O7 O 0.05762(14) 0.43180(14) 0.0000 0.0185(8) Uani 1 2 d S
O8 O 0.0000 0.28209(13) 0.12703(13) 0.0144(8) Uani 1 2 d S
O9 O 0.0000 0.41942(13) 0.13703(13) 0.0139(8) Uani 1 2 d S
O10 O 0.06661(10) 0.27945(10) 0.26776(10) 0.0198(6) Uani 1 1 d .
O11 O 0.07931(10) 0.41449(9) 0.25377(10) 0.0180(6) Uani 1 1 d .
O12 O 0.0000 0.35240(15) 0.04882(13) 0.0176(8) Uani 1 2 d S
O13 O 0.15630(14) 0.39553(16) 0.0000 0.0231(9) Uani 1 2 d S
O14 O 0.0000 0.34755(14) 0.21473(13) 0.0140(8) Uani 1 2 d S
O15 O 0.0000 0.3604(2) 0.31190(15) 0.0358(12) Uani 1 2 d S
OW1 O 0.0422(3) 0.5000 0.2052(3) 0.0235(19) Uani 0.50 2 d SP
OW1A O 0.0672(3) 0.5000 0.1858(3) 0.0186(17) Uani 0.50 2 d SP
OW2 O 0.0547(2) 0.5000 0.0850(2) 0.0746(18) Uani 1 2 d S
OW3 O 0.13503(12) 0.13503(12) 0.13503(12) 0.075(2) Uani 1 3 d S
OW4 O 0.11213(16) 0.2053(2) 0.1719(2) 0.0805(16) Uani 1 1 d .
OW5 O 0.24213(19) 0.3455(2) 0.0000 0.0460(13) Uani 1 2 d S
OW6 O 0.1811(4) 0.5000 0.0227(3) 0.039(2) Uani 0.50 2 d SP
OW7 O 0.0225(4) 0.2098(4) 0.2020(3) 0.084(3) Uani 0.50 1 d P
OW8 O 0.1182(7) 0.2010(7) 0.0000 0.099(5) Uiso 0.50 2 d SP
OW9 O 0.0000 0.2210(10) 0.0397(10) 0.060(6) Uiso 0.25 2 d SP
OW10 O 0.0646(8) 0.1724(8) 0.0910(8) 0.078(6) Uiso 0.25 1 d P
OW11 O 0.0227(6) 0.2044(6) 0.0572(6) 0.053(4) Uiso 0.25 1 d P
OW12 O 0.0866(10) 0.0866(10) 0.0866(10) 0.105(14) Uiso 0.25 3 d SP
OW13 O 0.1134(11) 0.1740(11) 0.0571(11) 0.123(9) Uiso 0.25 1 d P

loop_
_atom_site_aniso_label
_atom_site_aniso_U_11
_atom_site_aniso_U_22
_atom_site_aniso_U_33
_atom_site_aniso_U_23
_atom_site_aniso_U_13
_atom_site_aniso_U_12
U1 0.00725(7) 0.01940(9) 0.00523(7) 0.000 0.000 0.00177(7)
U2 0.00814(7) 0.00847(7) 0.00507(7) -0.00018(6) 0.000 0.000
U3 0.01031(6) 0.01229(6) 0.00613(5) 0.00039(4) -0.00068(4) -0.00007(4)
Co1 0.0183(4) 0.0090(4) 0.0075(4) 0.000 0.000 0.000
Co2 0.0289(3) 0.0289(3) 0.0289(3) -0.0009(3) -0.0009(3) -0.0009(3)
Co3 0.0246(3) 0.0246(3) 0.0246(3) 0.0143(4) 0.0143(4) 0.0143(4)
P1 0.0067(3) 0.0177(4) 0.0081(4) 0.0005(3) 0.0000(3) -0.0017(3)
C1 0.0147(16) 0.0228(18) 0.0114(16) -0.0036(14) -0.0006(13) 0.0007(14)
C2 0.0114(15) 0.0170(16) 0.0112(15) 0.0000(13) 0.0028(13) 0.0019(13)
O1 0.0093(11) 0.0151(12) 0.0279(14) 0.0032(11) -0.0018(10) -0.0013(10)
O2 0.0112(11) 0.0227(13) 0.0103(11) -0.0025(10) 0.0013(9) -0.0053(10)
O3 0.0114(11) 0.0392(16) 0.0083(11) 0.0017(11) -0.0006(9) 0.0014(11)
O4 0.0131(11) 0.0132(11) 0.0192(12) 0.0014(10) -0.0021(10) 0.0001(10)
O5 0.0260(14) 0.0138(12) 0.0193(13) 0.0045(10) 0.0038(11) 0.0005(11)
O6 0.024(2) 0.0223(19) 0.027(2) 0.000 0.000 0.0083(17)
O7 0.0168(17) 0.0198(18) 0.0189(18) 0.000 0.000 0.0000(15)
O8 0.0178(17) 0.0084(15) 0.0170(17) -0.0057(13) 0.000 0.000
O9 0.0182(17) 0.0106(15) 0.0129(16) -0.0004(13) 0.000 0.000
O10 0.0250(13) 0.0144(12) 0.0199(13) 0.0074(10) -0.0068(11) -0.0046(11)
O11 0.0248(13) 0.0108(11) 0.0184(13) -0.0009(10) -0.0061(11) 0.0012(10)
O12 0.0097(15) 0.037(2) 0.0065(15) 0.0010(15) 0.000 0.000
O13 0.0123(17) 0.031(2) 0.026(2) 0.000 0.000 0.0008(16)
O14 0.0089(15) 0.0230(18) 0.0101(16) -0.0014(14) 0.000 0.000
O15 0.0119(18) 0.083(4) 0.0123(19) -0.002(2) 0.000 0.000
OW1 0.035(4) 0.018(4) 0.018(4) 0.000 -0.018(3) 0.000
OW1A 0.020(4) 0.014(3) 0.022(4) 0.000 0.000(3) 0.000
OW2 0.108(4) 0.017(2) 0.098(4) 0.000 0.089(3) 0.000
OW3 0.075(2) 0.075(2) 0.075(2) -0.0362(16) -0.0362(16) -0.0362(16)
OW4 0.040(2) 0.091(3) 0.110(4) 0.025(3) -0.031(2) -0.024(2)
OW5 0.044(3) 0.057(3) 0.038(3) 0.000 0.000 0.036(2)
OW6 0.051(6) 0.031(5) 0.035(5) 0.000 -0.012(4) 0.000
OW7 0.099(7) 0.092(6) 0.060(5) -0.036(5) -0.029(5) 0.039(5)

loop_
_atom_type_symbol
_atom_type_description
_atom_type_scat_dispersion_real
_atom_type_scat_dispersion_imag
_atom_type_scat_source
C C 0.0033 0.0016 'International Tables Vol C Tables 4.2.6.8 and 6.1.1.4'
H H 0.0000 0.0000 'International Tables Vol C Tables 4.2.6.8 and 6.1.1.4'
O O 0.0106 0.0060 'International Tables Vol C Tables 4.2.6.8 and 6.1.1.4'
P P 0.1023 0.0942 'International Tables Vol C Tables 4.2.6.8 and 6.1.1.4'
Co Co 0.3494 0.9721 'International Tables Vol C Tables 4.2.6.8 and 6.1.1.4'
U U -9.6767 9.6646 'International Tables Vol C Tables 4.2.6.8 and 6.1.1.4'

loop_
_geom_angle_atom_site_label_1
_geom_angle_atom_site_label_2
_geom_angle_atom_site_label_3
_geom_angle
_geom_angle_site_symmetry_1
_geom_angle_site_symmetry_3
O6 U1 O7 174.11(17) . .
O6 U1 O12 94.91(15) . 26
O7 U1 O12 89.93(14) . 26
O6 U1 O12 94.91(15) . .
O7 U1 O12 89.93(14) . .
O12 U1 O12 69.28(14) 26 .
O6 U1 O3 87.50(7) . .
O7 U1 O3 91.28(7) . .
O12 U1 O3 136.66(9) 26 .
O12 U1 O3 67.40(9) . .
O6 U1 O3 87.50(7) . 26
O7 U1 O3 91.28(7) . 26
O12 U1 O3 67.40(9) 26 26
O12 U1 O3 136.66(9) . 26
O3 U1 O3 155.80(12) . 26
O6 U1 O13 93.58(16) . .
O7 U1 O13 80.53(15) . .
O12 U1 O13 144.22(8) 26 .
O12 U1 O13 144.22(8) . .
O3 U1 O13 78.35(6) . .
O3 U1 O13 78.35(6) 26 .
O6 U1 U1 106.00(13) . 3
O7 U1 U1 79.90(12) . 3
O12 U1 U1 35.89(7) 26 3
O12 U1 U1 35.89(7) . 3
O3 U1 U1 102.07(6) . 3
O3 U1 U1 102.07(6) 26 3
O13 U1 U1 160.43(10) . 3
O6 U1 U2 92.10(6) . 26
O7 U1 U2 90.70(6) . 26
O12 U1 U2 27.03(7) 26 26
O12 U1 U2 96.30(7) . 26
O3 U1 U2 163.57(6) . 26
O3 U1 U2 40.37(6) 26 26
O13 U1 U2 118.050(8) . 26
U1 U1 U2 62.278(2) 3 26
O6 U1 U2 92.10(6) . .
O7 U1 U2 90.70(6) . .
O12 U1 U2 96.30(7) 26 .
O12 U1 U2 27.03(7) . .
O3 U1 U2 40.37(6) . .
O3 U1 U2 163.57(6) 26 .
O13 U1 U2 118.050(8) . .
U1 U1 U2 62.278(2) 3 .
U2 U1 U2 123.301(5) 26 .
O8 U2 O9 179.37(15) . .
O8 U2 O12 87.51(15) . .
O9 U2 O12 93.12(15) . .
O8 U2 O14 91.86(15) . .
O9 U2 O14 87.51(14) . .
O12 U2 O14 179.37(14) . .
O8 U2 O2 83.28(7) . 28
O9 U2 O2 96.44(7) . 28
O12 U2 O2 115.14(5) . 28
O14 U2 O2 64.76(5) . 28
O8 U2 O2 83.28(7) . .
O9 U2 O2 96.44(7) . .
O12 U2 O2 115.14(5) . .
O14 U2 O2 64.76(5) . .
O2 U2 O2 127.03(10) 28 .
O8 U2 O3 97.26(8) . 28
O9 U2 O3 83.02(8) . 28
O12 U2 O3 63.92(6) . 28
O14 U2 O3 116.18(6) . 28
O2 U2 O3 54.07(7) 28 28
O2 U2 O3 178.86(8) . 28
O8 U2 O3 97.26(8) . .
O9 U2 O3 83.02(8) . .
O12 U2 O3 63.92(6) . .
O14 U2 O3 116.18(6) . .
O2 U2 O3 178.86(8) 28 .
O2 U2 O3 54.07(7) . .
O3 U2 O3 124.82(11) 28 .
O8 U2 P1 92.837(16) . 28
O9 U2 P1 87.161(16) . 28
O12 U2 P1 90.278(16) . 28
O14 U2 P1 89.753(16) . 28
O2 U2 P1 27.21(5) 28 28
O2 U2 P1 153.97(5) . 28
O3 U2 P1 27.09(5) 28 28
O3 U2 P1 151.66(6) . 28
O8 U2 P1 92.837(16) . .
O9 U2 P1 87.161(16) . .
O12 U2 P1 90.278(16) . .
O14 U2 P1 89.753(16) . .
O2 U2 P1 153.97(5) 28 .
O2 U2 P1 27.21(5) . .
O3 U2 P1 151.66(6) 28 .
O3 U2 P1 27.09(5) . .
P1 U2 P1 174.32(3) 28 .
O8 U2 U3 92.14(10) . .
O9 U2 U3 87.32(9) . .
O12 U2 U3 151.151(2) . .
O14 U2 U3 28.854(3) . .
O2 U2 U3 93.42(5) 28 .
O2 U2 U3 36.47(5) . .
O3 U2 U3 144.37(5) 28 .
O3 U2 U3 87.57(5) . .
P1 U2 U3 118.535(15) 28 .
P1 U2 U3 60.914(15) . .
O8 U2 U3 92.14(10) . 28
O9 U2 U3 87.32(9) . 28
O12 U2 U3 151.151(2) . 28
O14 U2 U3 28.854(3) . 28
O2 U2 U3 36.47(5) 28 28
O2 U2 U3 93.42(5) . 28
O3 U2 U3 87.57(5) 28 28
O3 U2 U3 144.37(5) . 28
P1 U2 U3 60.914(15) 28 28
P1 U2 U3 118.535(15) . 28
U3 U2 U3 57.698(4) . 28
O11 U3 O10 177.31(13) . .
O11 U3 O14 91.70(12) . .
O10 U3 O14 89.60(12) . .
O11 U3 O15 90.58(16) . .
O10 U3 O15 92.09(16) . .
O14 U3 O15 68.55(11) . .
O11 U3 O1 91.64(11) . 45
O10 U3 O1 88.85(11) . 45
O14 U3 O1 140.29(9) . 45
O15 U3 O1 71.86(10) . 45
O11 U3 O2 89.47(10) . .
O10 U3 O2 88.83(10) . .
O14 U3 O2 68.23(9) . .
O15 U3 O2 136.76(10) . .
O1 U3 O2 151.35(8) 45 .
O11 U3 O4 89.71(10) . 45
O10 U3 O4 87.89(11) . 45
O14 U3 O4 145.47(9) . 45
O15 U3 O4 145.96(10) . 45
O1 U3 O4 74.10(8) 45 45
O2 U3 O4 77.28(8) . 45
O11 U3 U3 96.54(9) . 28
O10 U3 U3 85.84(9) . 28
O14 U3 U3 33.16(7) . 28
O15 U3 U3 36.05(8) . 28
O1 U3 U3 107.20(6) 45 28
O2 U3 U3 101.10(6) . 28
O4 U3 U3 173.56(6) 45 28
O11 U3 U2 86.24(8) . .
O10 U3 U2 93.83(8) . .
O14 U3 U2 28.00(7) . .
O15 U3 U2 96.05(8) . .
O1 U3 U2 167.73(6) 45 .
O2 U3 U2 40.82(6) . .
O4 U3 U2 117.93(6) 45 .
U3 U3 U2 61.151(2) 28 .
OW1 Co1 OW1 66.1(5) . 2_565
OW1 Co1 OW2 168.4(3) . 2_565
OW1 Co1 OW2 102.3(3) 2_565 2_565
OW1 Co1 OW2 102.3(3) . .
OW1 Co1 OW2 168.4(3) 2_565 .
OW2 Co1 OW2 89.3(4) 2_565 .
OW1 Co1 O9 91.96(8) . .
OW1 Co1 O9 91.96(8) 2_565 .
OW2 Co1 O9 88.34(7) 2_565 .
OW2 Co1 O9 88.34(7) . .
OW1 Co1 O9 91.96(8) . 2_565
OW1 Co1 O9 91.96(8) 2_565 2_565
OW2 Co1 O9 88.34(7) 2_565 2_565
OW2 Co1 O9 88.34(7) . 2_565
O9 Co1 O9 175.32(19) . 2_565
OW1 Co1 OW1A 88.9(4) . 2_565
OW1 Co1 OW1A 22.9(3) 2_565 2_565
OW2 Co1 OW1A 79.4(3) 2_565 2_565
OW2 Co1 OW1A 168.7(3) . 2_565
O9 Co1 OW1A 91.31(5) . 2_565
O9 Co1 OW1A 91.31(5) 2_565 2_565
OW1 Co1 OW1A 22.9(3) . .
OW1 Co1 OW1A 88.9(4) 2_565 .
OW2 Co1 OW1A 168.7(3) 2_565 .
OW2 Co1 OW1A 79.4(3) . .
O9 Co1 OW1A 91.31(5) . .
O9 Co1 OW1A 91.31(5) 2_565 .
OW1A Co1 OW1A 111.8(4) 2_565 .
OW4 Co2 OW4 94.5(2) 5 .
OW4 Co2 OW4 94.5(2) 5 9
OW4 Co2 OW4 94.5(2) . 9
OW4 Co2 O5 91.77(17) 5 9
OW4 Co2 O5 168.99(18) . 9
OW4 Co2 O5 94.10(16) 9 9
OW4 Co2 O5 168.99(18) 5 .
OW4 Co2 O5 94.10(16) . .
OW4 Co2 O5 91.77(17) 9 .
O5 Co2 O5 78.72(12) 9 .
OW4 Co2 O5 94.10(16) 5 5
OW4 Co2 O5 91.77(17) . 5
OW4 Co2 O5 168.99(18) 9 5
O5 Co2 O5 78.72(12) 9 5
O5 Co2 O5 78.72(12) . 5
OW4 Co2 OW3 57.95(16) 5 .
OW4 Co2 OW3 57.95(16) . .
OW4 Co2 OW3 57.95(16) 9 .
O5 Co2 OW3 132.92(8) 9 .
O5 Co2 OW3 132.92(8) . .
O5 Co2 OW3 132.92(8) 5 .
OW4 Co2 Co3 122.05(16) 5 .
OW4 Co2 Co3 122.05(16) . .
OW4 Co2 Co3 122.05(16) 9 .
O5 Co2 Co3 47.08(8) 9 .
O5 Co2 Co3 47.08(8) . .
O5 Co2 Co3 47.08(8) 5 .
OW3 Co2 Co3 180.0(2) . .
O5 Co3 O5 77.70(11) 9 .
O5 Co3 O5 77.70(11) 9 5
O5 Co3 O5 77.70(11) . 5
O5 Co3 O5 102.30(11) 9 37
O5 Co3 O5 180.00(7) . 37
O5 Co3 O5 102.30(11) 5 37
O5 Co3 O5 180.00(13) 9 45
O5 Co3 O5 102.30(11) . 45
O5 Co3 O5 102.30(11) 5 45
O5 Co3 O5 77.70(11) 37 45
O5 Co3 O5 102.30(11) 9 41
O5 Co3 O5 102.30(11) . 41
O5 Co3 O5 180.0(2) 5 41
O5 Co3 O5 77.70(11) 37 41
O5 Co3 O5 77.70(11) 45 41
O5 Co3 Co2 46.41(7) 9 .
O5 Co3 Co2 46.41(7) . .
O5 Co3 Co2 46.41(7) 5 .
O5 Co3 Co2 133.59(7) 37 .
O5 Co3 Co2 133.59(7) 45 .
O5 Co3 Co2 133.59(7) 41 .
O5 Co3 Co2 133.59(7) 9 37
O5 Co3 Co2 133.59(7) . 37
O5 Co3 Co2 133.59(7) 5 37
O5 Co3 Co2 46.41(7) 37 37
O5 Co3 Co2 46.41(7) 45 37
O5 Co3 Co2 46.41(7) 41 37
Co2 Co3 Co2 180.00(5) . 37
O1 P1 O3 114.34(16) . .
O1 P1 O2 113.60(15) . .
O3 P1 O2 102.67(14) . .
O1 P1 C1 107.67(16) . .
O3 P1 C1 109.56(16) . .
O2 P1 C1 108.84(16) . .
O1 P1 U2 124.15(10) . .
O3 P1 U2 51.79(10) . .
O2 P1 U2 51.46(9) . .
C1 P1 U2 128.17(12) . .
C2 C1 P1 110.9(2) . .
O4 C2 O5 122.6(3) . .
O4 C2 C1 118.8(3) . .
O5 C2 C1 118.7(3) . .
P1 O1 U3 138.42(15) . 41
P1 O2 U3 139.69(14) . .
P1 O2 U2 101.33(12) . .
U3 O2 U2 102.70(9) . .
P1 O3 U1 151.17(15) . .
P1 O3 U2 101.12(12) . .
U1 O3 U2 103.81(9) . .
C2 O4 U3 137.0(2) . 41
C2 O5 Co2 146.2(2) . .
C2 O5 Co3 127.1(2) . .
Co2 O5 Co3 86.51(10) . .
U2 O9 Co1 177.9(2) . .
U2 O12 U1 124.87(7) . 3
U2 O12 U1 124.87(7) . .
U1 O12 U1 108.23(14) 3 .
U2 O14 U3 123.15(7) . .
U2 O14 U3 123.15(7) . 28
U3 O14 U3 113.67(14) . 28
U3 O15 U3 107.89(16) 28 .
OW1A OW1 Co1 85.3(8) . .
OW1 OW1A Co1 71.9(8) . .
OW13 OW8 OW13 129(2) 26 .
OW11 OW9 OW11 86(3) 28 .
OW13 OW10 OW11 103.1(17) . .
OW9 OW11 OW11 46.8(16) . 28
OW9 OW11 OW10 179(2) . .
OW11 OW11 OW10 132.0(9) 28 .
OW10 OW13 OW8 126(2) . .

loop_
_geom_bond_atom_site_label_1
_geom_bond_atom_site_label_2
_geom_bond_distance
_geom_bond_site_symmetry_2
U1 O6 1.783(4) .
U1 O7 1.798(4) .
U1 O12 2.266(2) 26
U1 O12 2.266(2) .
U1 O3 2.378(2) .
U1 O3 2.378(2) 26
U1 O13 2.429(4) .
U1 U1 3.6718(3) 3
U1 U2 3.94653(17) 26
U1 U2 3.94653(17) .
U2 O8 1.808(3) .
U2 O9 1.826(3) .
U2 O12 2.186(3) .
U2 O14 2.194(3) .
U2 O2 2.622(2) 28
U2 O2 2.622(2) .
U2 O3 2.632(2) 28
U2 O3 2.632(2) .
U2 P1 3.2875(8) 28
U2 P1 3.2875(8) .
U2 U3 3.91322(18) .
U2 U3 3.91322(19) 28
U3 O11 1.798(2) .
U3 O10 1.801(3) .
U3 O14 2.2556(18) .
U3 O15 2.335(2) .
U3 O1 2.336(2) 45
U3 O2 2.385(2) .
U3 O4 2.388(2) 45
U3 U3 3.7763(2) 28
Co1 OW1 2.041(7) .
Co1 OW1 2.041(7) 2_565
Co1 OW2 2.053(5) 2_565
Co1 OW2 2.053(5) .
Co1 O9 2.128(3) .
Co1 O9 2.128(3) 2_565
Co1 OW1A 2.140(8) 2_565
Co1 OW1A 2.140(8) .
Co2 OW4 2.077(4) 5
Co2 OW4 2.077(4) .
Co2 OW4 2.077(4) 9
Co2 O5 2.082(3) 9
Co2 O5 2.082(3) .
Co2 O5 2.082(3) 5
Co2 OW3 2.385(6) .
Co2 Co3 2.8698(14) .
Co3 O5 2.105(3) 9
Co3 O5 2.105(3) .
Co3 O5 2.105(3) 5
Co3 O5 2.105(3) 37
Co3 O5 2.105(3) 45
Co3 O5 2.105(3) 41
Co3 Co2 2.8698(14) 37
P1 O1 1.499(3) .
P1 O3 1.526(3) .
P1 O2 1.533(2) .
P1 C1 1.808(4) .
C1 C2 1.517(5) .
C2 O4 1.251(4) .
C2 O5 1.261(4) .
O1 U3 2.336(2) 41
O4 U3 2.388(2) 41
O12 U1 2.266(2) 3
O14 U3 2.2556(18) 28
O15 U3 2.335(2) 28
OW1 OW1A 0.835(10) .
OW6 OW6 1.201(18) 26
OW7 OW7 1.186(19) 28
OW8 OW13 1.67(3) 26
OW8 OW13 1.67(3) .
OW9 OW11 0.87(2) 28
OW9 OW11 0.87(2) .
OW10 OW13 1.57(3) .
OW10 OW11 1.65(3) .
OW11 OW11 1.20(3) 28
